data_7703642
loop_
_publ_author_name
'Zhao, Sheng-Ze'
'Qin, Chun-Yan'
'Wang, Shi'
'Yamashita, Masahiro'
'Li, Yong-Hua'
'Huang, Wei'

_publ_section_title
;
 Structure-function correlations in mononuclear manganese(iii) spin
 crossover systems with a big conjugated hexadentate Schiff-base ligand.
;
_journal_issue 14
_journal_name_full 'Dalton transactions (Cambridge, England : 2003)'
_journal_page_first 4293
_journal_page_last 4305
_journal_paper_doi 10.1039/c9dt04882k
_journal_volume 49
_journal_year 2020
_chemical_absolute_configuration ad
_chemical_formula_sum 'C30 H32 Cl Mn N4 O6'
_chemical_formula_weight 634.99
_space_group_IT_number 18
_space_group_name_Hall 'P 2 2ab'
_space_group_name_H-M_alt 'P 21 21 2'
_symmetry_cell_setting orthorhombic
_symmetry_space_group_name_H-M 'P 21 21 2'
_atom_sites_solution_hydrogens geom
_atom_sites_solution_primary direct
_atom_sites_solution_secondary difmap
_audit_creation_method SHELXL-97
_audit_update_record
;
2019-12-16 deposited with the CCDC.	2020-03-02 downloaded from the CCDC.
;
_cell_angle_alpha 90.00
_cell_angle_beta 90.00
_cell_angle_gamma 90.00
_cell_formula_units_Z 2
_cell_length_a 7.502(4)
_cell_length_b 12.789(7)
_cell_length_c 14.764(8)
_cell_measurement_reflns_used 9319
_cell_measurement_temperature 93(2)
_cell_measurement_theta_max 28.7
_cell_measurement_theta_min 2.9
_cell_volume 1416.5(13)
_computing_structure_refinement 'SHELXL-97 (Sheldrick, 1997)'
_computing_structure_solution 'SHELXS-97 (Sheldrick, 1990)'
_diffrn_ambient_temperature 93(2)
_diffrn_measured_fraction_theta_full 0.991
_diffrn_measured_fraction_theta_max 0.991
_diffrn_measurement_device_type 'Rigaku Saturn CCD diffractometer'
_diffrn_measurement_method 'omega scan'
_diffrn_radiation_monochromator graphite
_diffrn_radiation_source 'fine-focus sealed tube'
_diffrn_radiation_type MoK\a
_diffrn_radiation_wavelength 0.71075
_diffrn_reflns_av_R_equivalents 0.0406
_diffrn_reflns_av_sigmaI/netI 0.0463
_diffrn_reflns_limit_h_max 9
_diffrn_reflns_limit_h_min -9
_diffrn_reflns_limit_k_max 16
_diffrn_reflns_limit_k_min -16
_diffrn_reflns_limit_l_max 19
_diffrn_reflns_limit_l_min -18
_diffrn_reflns_number 11266
_diffrn_reflns_theta_full 27.47
_diffrn_reflns_theta_max 27.47
_diffrn_reflns_theta_min 4.19
_exptl_absorpt_coefficient_mu 0.612
_exptl_absorpt_correction_T_max 0.9414
_exptl_absorpt_correction_T_min 0.9294
_exptl_absorpt_correction_type multi-scan
_exptl_crystal_colour black
_exptl_crystal_density_diffrn 1.489
_exptl_crystal_density_method 'not measured'
_exptl_crystal_description rod
_exptl_crystal_F_000 660
_exptl_crystal_size_max 0.50
_exptl_crystal_size_mid 0.10
_exptl_crystal_size_min 0.10
_refine_diff_density_max 0.505
_refine_diff_density_min -0.500
_refine_diff_density_rms 0.058
_refine_ls_abs_structure_details 'Flack H D (1983), Acta Cryst. A39, 876-881'
_refine_ls_abs_structure_Flack 0.015(18)
_refine_ls_extinction_method none
_refine_ls_goodness_of_fit_ref 1.059
_refine_ls_hydrogen_treatment constr
_refine_ls_matrix_type full
_refine_ls_number_parameters 191
_refine_ls_number_reflns 3240
_refine_ls_number_restraints 0
_refine_ls_restrained_S_all 1.059
_refine_ls_R_factor_all 0.0387
_refine_ls_R_factor_gt 0.0342
_refine_ls_shift/su_max 0.000
_refine_ls_shift/su_mean 0.000
_refine_ls_structure_factor_coef Fsqd
_refine_ls_weighting_details 'calc w=1/[\s^2^(Fo^2^)+(0.0398P)^2^+0.0000P] where P=(Fo^2^+2Fc^2^)/3'
_refine_ls_weighting_scheme calc
_refine_ls_wR_factor_gt 0.0743
_refine_ls_wR_factor_ref 0.0765
_reflns_number_gt 3019
_reflns_number_total 3259
_reflns_threshold_expression >2sigma(I)
_cod_data_source_file c9dt04882k2.cif
_cod_data_source_block crystalclear
_cod_depositor_comments
;
The following automatic conversions were performed:

data item '_exptl_absorpt_correction_type' value 'Multi scan' was
changed to 'multi-scan' in accordance with the
/home/data/users/saulius/crontab/automatic-downloads/rss-feeds/RSC/lib/dictionaries/cif_core.dic
dictionary named 'cif_core.dic' version 2.4.2 last updated on
2011-04-26.

Automatic conversion script
Id: cif_fix_values 7556 2019-12-06 15:28:31Z antanas 

 Adding full bibliography for 7703640--7703647.cif.
;
_cod_database_code 7703642

loop_
_symmetry_equiv_pos_as_xyz
'x, y, z'
'-x, -y, z'
'x+1/2, -y+1/2, -z'
'-x+1/2, y+1/2, -z'

loop_
_atom_site_label
_atom_site_type_symbol
_atom_site_fract_x
_atom_site_fract_y
_atom_site_fract_z
_atom_site_U_iso_or_equiv
_atom_site_adp_type
_atom_site_occupancy
_atom_site_symmetry_multiplicity
_atom_site_calc_flag
_atom_site_refinement_flags
_atom_site_disorder_assembly
_atom_site_disorder_group
Mn1 Mn 0.5000 1.0000 0.15332(2) 0.01085(10) Uani 1 2 d S . .
Cl1 Cl 0.5000 0.5000 0.13241(5) 0.02267(16) Uani 1 2 d S . .
O1 O 0.66623(18) 0.88915(10) 0.15267(9) 0.0145(3) Uani 1 1 d . . .
C1 C 0.7295(3) 0.84898(17) 0.22924(14) 0.0153(4) Uani 1 1 d . . .
O2 O 0.5425(2) 0.58812(13) 0.07543(12) 0.0382(5) Uani 1 1 d . . .
C2 C 0.8636(3) 0.74888(18) 0.38672(15) 0.0191(4) Uani 1 1 d . . .
O3 O 0.3494(3) 0.52481(14) 0.18803(13) 0.0406(5) Uani 1 1 d . . .
C3 C 0.9206(3) 0.69826(19) 0.46711(15) 0.0244(5) Uani 1 1 d . . .
H3 H 0.9479 0.6258 0.4655 0.029 Uiso 1 1 calc R . .
C4 C 0.7726(3) 0.74017(17) 0.22874(15) 0.0197(5) Uani 1 1 d . . .
H4 H 0.7563 0.7006 0.1749 0.024 Uiso 1 1 calc R . .
C5 C 0.8367(3) 0.69255(18) 0.30412(15) 0.0221(5) Uani 1 1 d . . .
H5 H 0.8643 0.6201 0.3020 0.026 Uiso 1 1 calc R . .
C6 C 0.9369(3) 0.75158(19) 0.54656(16) 0.0266(5) Uani 1 1 d . . .
H6 H 0.9759 0.7162 0.5996 0.032 Uiso 1 1 calc R . .
C7 C 0.8962(3) 0.85841(19) 0.55031(15) 0.0243(5) Uani 1 1 d . . .
H7 H 0.9073 0.8954 0.6058 0.029 Uiso 1 1 calc R . .
C8 C 0.8398(3) 0.91003(18) 0.47279(14) 0.0203(5) Uani 1 1 d . . .
H8 H 0.8109 0.9823 0.4761 0.024 Uiso 1 1 calc R . .
C9 C 0.7600(3) 0.90835(16) 0.30770(13) 0.0142(4) Uani 1 1 d . . .
C10 C 0.8243(3) 0.85723(17) 0.38896(14) 0.0168(4) Uani 1 1 d . . .
C11 C 0.7488(3) 1.02084(16) 0.30261(12) 0.0144(4) Uani 1 1 d . . .
H11 H 0.8135 1.0603 0.3461 0.017 Uiso 1 1 calc R . .
N1 N 0.6571(2) 1.07180(13) 0.24307(11) 0.0134(4) Uani 1 1 d . . .
N2 N 0.6318(2) 1.07539(13) 0.04958(11) 0.0140(3) Uani 1 1 d . . .
H2 H 0.7401 1.0410 0.0420 0.017 Uiso 1 1 calc R . .
C12 C 0.5273(3) 1.05681(14) -0.03402(12) 0.0167(5) Uani 1 1 d . . .
H12 H 0.6005 1.0725 -0.0881 0.020 Uiso 1 1 calc R . .
H12A H 0.4205 1.1023 -0.0350 0.020 Uiso 1 1 calc R . .
C13 C 0.7898(3) 1.20743(17) 0.14349(14) 0.0192(5) Uani 1 1 d . . .
H13 H 0.8292 1.2813 0.1431 0.023 Uiso 1 1 calc R . .
H13A H 0.8975 1.1630 0.1391 0.023 Uiso 1 1 calc R . .
C14 C 0.6741(3) 1.18816(16) 0.06107(14) 0.0182(5) Uani 1 1 d . . .
H14 H 0.5617 1.2281 0.0673 0.022 Uiso 1 1 calc R . .
H14A H 0.7366 1.2138 0.0064 0.022 Uiso 1 1 calc R . .
C15 C 0.6966(3) 1.18485(16) 0.23371(14) 0.0161(5) Uani 1 1 d . . .
H15 H 0.7741 1.2076 0.2843 0.019 Uiso 1 1 calc R . .
H15A H 0.5842 1.2252 0.2370 0.019 Uiso 1 1 calc R . .

loop_
_atom_site_aniso_label
_atom_site_aniso_U_11
_atom_site_aniso_U_22
_atom_site_aniso_U_33
_atom_site_aniso_U_23
_atom_site_aniso_U_13
_atom_site_aniso_U_12
Mn1 0.0131(2) 0.00911(18) 0.01037(17) 0.000 0.000 0.0003(2)
Cl1 0.0218(3) 0.0140(3) 0.0322(4) 0.000 0.000 -0.0011(4)
O1 0.0180(7) 0.0130(6) 0.0126(6) 0.0009(6) -0.0009(6) 0.0024(6)
C1 0.0127(10) 0.0170(11) 0.0162(10) 0.0041(8) 0.0033(9) 0.0008(9)
O2 0.0411(11) 0.0209(9) 0.0524(11) 0.0120(8) 0.0046(9) -0.0020(8)
C2 0.0122(10) 0.0247(11) 0.0205(10) 0.0098(9) 0.0015(8) 0.0010(10)
O3 0.0381(11) 0.0385(12) 0.0453(10) -0.0041(9) 0.0133(9) 0.0028(9)
C3 0.0180(11) 0.0274(12) 0.0280(12) 0.0134(10) 0.0024(10) 0.0036(10)
C4 0.0218(11) 0.0169(11) 0.0205(10) 0.0006(8) 0.0037(9) 0.0050(10)
C5 0.0203(12) 0.0186(11) 0.0273(11) 0.0063(9) 0.0055(10) 0.0066(10)
C6 0.0171(10) 0.0381(13) 0.0246(12) 0.0173(10) 0.0002(9) 0.0017(11)
C7 0.0181(12) 0.0374(14) 0.0174(11) 0.0037(10) -0.0026(9) -0.0047(11)
C8 0.0170(11) 0.0230(12) 0.0207(11) 0.0049(9) -0.0018(9) -0.0025(10)
C9 0.0101(9) 0.0161(11) 0.0165(9) 0.0037(8) 0.0011(8) -0.0011(8)
C10 0.0106(10) 0.0227(11) 0.0172(10) 0.0044(8) 0.0019(8) -0.0038(9)
C11 0.0138(9) 0.0189(12) 0.0106(9) 0.0000(8) 0.0003(7) -0.0014(8)
N1 0.0147(9) 0.0131(8) 0.0123(8) 0.0013(7) 0.0024(7) -0.0016(7)
N2 0.0175(8) 0.0114(8) 0.0130(8) 0.0012(7) 0.0002(7) 0.0000(7)
C12 0.0231(12) 0.0168(10) 0.0102(8) 0.0018(7) -0.0004(9) -0.0017(9)
C13 0.0216(11) 0.0171(10) 0.0190(10) 0.0022(9) 0.0012(9) -0.0080(9)
C14 0.0256(12) 0.0117(10) 0.0172(10) 0.0008(8) 0.0010(9) -0.0036(9)
C15 0.0217(12) 0.0122(10) 0.0142(10) -0.0005(8) -0.0033(9) -0.0032(9)

loop_
_atom_type_symbol
_atom_type_description
_atom_type_scat_dispersion_real
_atom_type_scat_dispersion_imag
_atom_type_scat_source
C C 0.0033 0.0016 'International Tables Vol C Tables 4.2.6.8 and 6.1.1.4'
N N 0.0061 0.0033 'International Tables Vol C Tables 4.2.6.8 and 6.1.1.4'
O O 0.0106 0.0060 'International Tables Vol C Tables 4.2.6.8 and 6.1.1.4'
Cl Cl 0.1484 0.1585 'International Tables Vol C Tables 4.2.6.8 and 6.1.1.4'
Mn Mn 0.3368 0.7283 'International Tables Vol C Tables 4.2.6.8 and 6.1.1.4'
H H 0.0000 0.0000 'International Tables Vol C Tables 4.2.6.8 and 6.1.1.4'
Fe Fe 0.3463 0.8444 'International Tables Vol C Tables 4.2.6.8 and 6.1.1.4'

loop_
_geom_angle_atom_site_label_1
_geom_angle_atom_site_label_2
_geom_angle_atom_site_label_3
_geom_angle
_geom_angle_site_symmetry_1
_geom_angle_site_symmetry_3
_geom_angle_publ_flag
O1 Mn1 O1 179.42(8) . 2_675 ?
O1 Mn1 N1 87.64(7) . . ?
O1 Mn1 N1 92.75(7) 2_675 . ?
O1 Mn1 N1 92.75(7) . 2_675 ?
O1 Mn1 N1 87.64(7) 2_675 2_675 ?
N1 Mn1 N1 96.87(10) . 2_675 ?
O1 Mn1 N2 87.82(7) . 2_675 ?
O1 Mn1 N2 91.75(7) 2_675 2_675 ?
N1 Mn1 N2 172.19(7) . 2_675 ?
N1 Mn1 N2 89.70(7) 2_675 2_675 ?
O1 Mn1 N2 91.75(7) . . ?
O1 Mn1 N2 87.82(7) 2_675 . ?
N1 Mn1 N2 89.70(7) . . ?
N1 Mn1 N2 172.19(7) 2_675 . ?
N2 Mn1 N2 84.09(10) 2_675 . ?
O3 Cl1 O3 110.02(17) 2_665 . ?
O3 Cl1 O2 109.62(10) 2_665 2_665 ?
O3 Cl1 O2 109.46(11) . 2_665 ?
O3 Cl1 O2 109.46(11) 2_665 . ?
O3 Cl1 O2 109.62(10) . . ?
O2 Cl1 O2 108.63(16) 2_665 . ?
C1 O1 Mn1 121.45(13) . . ?
O1 C1 C9 123.43(19) . . ?
O1 C1 C4 116.93(19) . . ?
C9 C1 C4 119.6(2) . . ?
C10 C2 C3 119.3(2) . . ?
C10 C2 C5 118.88(19) . . ?
C3 C2 C5 121.7(2) . . ?
C6 C3 C2 121.3(2) . . ?
C6 C3 H3 119.4 . . ?
C2 C3 H3 119.4 . . ?
C5 C4 C1 120.9(2) . . ?
C5 C4 H4 119.6 . . ?
C1 C4 H4 119.6 . . ?
C4 C5 C2 121.5(2) . . ?
C4 C5 H5 119.2 . . ?
C2 C5 H5 119.2 . . ?
C3 C6 C7 120.2(2) . . ?
C3 C6 H6 119.9 . . ?
C7 C6 H6 119.9 . . ?
C8 C7 C6 119.9(2) . . ?
C8 C7 H7 120.1 . . ?
C6 C7 H7 120.1 . . ?
C7 C8 C10 121.3(2) . . ?
C7 C8 H8 119.4 . . ?
C10 C8 H8 119.4 . . ?
C1 C9 C11 119.12(18) . . ?
C1 C9 C10 119.57(19) . . ?
C11 C9 C10 120.82(18) . . ?
C8 C10 C2 118.04(19) . . ?
C8 C10 C9 122.4(2) . . ?
C2 C10 C9 119.42(19) . . ?
N1 C11 C9 124.69(19) . . ?
N1 C11 H11 117.7 . . ?
C9 C11 H11 117.7 . . ?
C11 N1 C15 116.67(18) . . ?
C11 N1 Mn1 122.24(14) . . ?
C15 N1 Mn1 120.30(13) . . ?
C12 N2 C14 111.32(15) . . ?
C12 N2 Mn1 106.85(13) . . ?
C14 N2 Mn1 118.10(13) . . ?
C12 N2 H2 106.6 . . ?
C14 N2 H2 106.6 . . ?
Mn1 N2 H2 106.6 . . ?
N2 C12 C12 107.34(13) . 2_675 ?
N2 C12 H12 110.2 . . ?
C12 C12 H12 110.2 2_675 . ?
N2 C12 H12A 110.2 . . ?
C12 C12 H12A 110.2 2_675 . ?
H12 C12 H12A 108.5 . . ?
C14 C13 C15 113.99(18) . . ?
C14 C13 H13 108.8 . . ?
C15 C13 H13 108.8 . . ?
C14 C13 H13A 108.8 . . ?
C15 C13 H13A 108.8 . . ?
H13 C13 H13A 107.7 . . ?
N2 C14 C13 111.82(17) . . ?
N2 C14 H14 109.3 . . ?
C13 C14 H14 109.3 . . ?
N2 C14 H14A 109.3 . . ?
C13 C14 H14A 109.3 . . ?
H14 C14 H14A 107.9 . . ?
N1 C15 C13 110.87(17) . . ?
N1 C15 H15 109.5 . . ?
C13 C15 H15 109.5 . . ?
N1 C15 H15A 109.5 . . ?
C13 C15 H15A 109.5 . . ?
H15 C15 H15A 108.1 . . ?

loop_
_geom_bond_atom_site_label_1
_geom_bond_atom_site_label_2
_geom_bond_distance
_geom_bond_site_symmetry_2
_geom_bond_publ_flag
Mn1 O1 1.8881(15) . ?
Mn1 O1 1.8881(15) 2_675 ?
Mn1 N1 1.9971(18) . ?
Mn1 N1 1.9971(18) 2_675 ?
Mn1 N2 2.0625(18) 2_675 ?
Mn1 N2 2.0625(18) . ?
Cl1 O3 1.4320(19) 2_665 ?
Cl1 O3 1.4320(19) . ?
Cl1 O2 1.4420(17) 2_665 ?
Cl1 O2 1.4420(17) . ?
O1 C1 1.329(3) . ?
C1 C9 1.404(3) . ?
C1 C4 1.429(3) . ?
C2 C10 1.417(3) . ?
C2 C3 1.418(3) . ?
C2 C5 1.431(3) . ?
C3 C6 1.362(3) . ?
C3 H3 0.9500 . ?
C4 C5 1.357(3) . ?
C4 H4 0.9500 . ?
C5 H5 0.9500 . ?
C6 C7 1.401(3) . ?
C6 H6 0.9500 . ?
C7 C8 1.387(3) . ?
C7 H7 0.9500 . ?
C8 C10 1.415(3) . ?
C8 H8 0.9500 . ?
C9 C11 1.443(3) . ?
C9 C10 1.449(3) . ?
C11 N1 1.293(3) . ?
C11 H11 0.9500 . ?
N1 C15 1.482(3) . ?
N2 C12 1.481(3) . ?
N2 C14 1.486(3) . ?
N2 H2 0.9300 . ?
C12 C12 1.510(4) 2_675 ?
C12 H12 0.9900 . ?
C12 H12A 0.9900 . ?
C13 C14 1.515(3) . ?
C13 C15 1.532(3) . ?
C13 H13 0.9900 . ?
C13 H13A 0.9900 . ?
C14 H14 0.9900 . ?
C14 H14A 0.9900 . ?
C15 H15 0.9900 . ?
C15 H15A 0.9900 . ?

loop_
_geom_torsion_atom_site_label_1
_geom_torsion_atom_site_label_2
_geom_torsion_atom_site_label_3
_geom_torsion_atom_site_label_4
_geom_torsion
_geom_torsion_site_symmetry_1
_geom_torsion_site_symmetry_2
_geom_torsion_site_symmetry_3
_geom_torsion_site_symmetry_4
_geom_torsion_publ_flag
O1 Mn1 O1 C1 179.13(16) 2_675 . . . ?
N1 Mn1 O1 C1 47.51(15) . . . . ?
N1 Mn1 O1 C1 -49.26(15) 2_675 . . . ?
N2 Mn1 O1 C1 -138.85(15) 2_675 . . . ?
N2 Mn1 O1 C1 137.13(15) . . . . ?
Mn1 O1 C1 C9 -34.0(3) . . . . ?
Mn1 O1 C1 C4 147.94(15) . . . . ?
C10 C2 C3 C6 0.6(3) . . . . ?
C5 C2 C3 C6 -176.6(2) . . . . ?
O1 C1 C4 C5 -179.5(2) . . . . ?
C9 C1 C4 C5 2.4(3) . . . . ?
C1 C4 C5 C2 0.0(3) . . . . ?
C10 C2 C5 C4 -0.9(3) . . . . ?
C3 C2 C5 C4 176.3(2) . . . . ?
C2 C3 C6 C7 0.3(3) . . . . ?
C3 C6 C7 C8 -0.2(3) . . . . ?
C6 C7 C8 C10 -0.8(3) . . . . ?
O1 C1 C9 C11 -9.8(3) . . . . ?
C4 C1 C9 C11 168.21(19) . . . . ?
O1 C1 C9 C10 178.16(18) . . . . ?
C4 C1 C9 C10 -3.9(3) . . . . ?
C7 C8 C10 C2 1.7(3) . . . . ?
C7 C8 C10 C9 177.9(2) . . . . ?
C3 C2 C10 C8 -1.5(3) . . . . ?
C5 C2 C10 C8 175.7(2) . . . . ?
C3 C2 C10 C9 -177.84(19) . . . . ?
C5 C2 C10 C9 -0.7(3) . . . . ?
C1 C9 C10 C8 -173.1(2) . . . . ?
C11 C9 C10 C8 14.9(3) . . . . ?
C1 C9 C10 C2 3.0(3) . . . . ?
C11 C9 C10 C2 -168.93(19) . . . . ?
C1 C9 C11 N1 24.8(3) . . . . ?
C10 C9 C11 N1 -163.24(19) . . . . ?
C9 C11 N1 C15 -165.13(18) . . . . ?
C9 C11 N1 Mn1 4.7(3) . . . . ?
O1 Mn1 N1 C11 -33.50(16) . . . . ?
O1 Mn1 N1 C11 146.94(16) 2_675 . . . ?
N1 Mn1 N1 C11 58.99(14) 2_675 . . . ?
N2 Mn1 N1 C11 -88.0(5) 2_675 . . . ?
N2 Mn1 N1 C11 -125.26(16) . . . . ?
O1 Mn1 N1 C15 136.01(16) . . . . ?
O1 Mn1 N1 C15 -43.55(16) 2_675 . . . ?
N1 Mn1 N1 C15 -131.51(18) 2_675 . . . ?
N2 Mn1 N1 C15 81.5(6) 2_675 . . . ?
N2 Mn1 N1 C15 44.25(16) . . . . ?
O1 Mn1 N2 C12 103.06(13) . . . . ?
O1 Mn1 N2 C12 -76.55(13) 2_675 . . . ?
N1 Mn1 N2 C12 -169.31(13) . . . . ?
N1 Mn1 N2 C12 -22.0(6) 2_675 . . . ?
N2 Mn1 N2 C12 15.43(9) 2_675 . . . ?
O1 Mn1 N2 C14 -130.62(15) . . . . ?
O1 Mn1 N2 C14 49.77(15) 2_675 . . . ?
N1 Mn1 N2 C14 -42.99(15) . . . . ?
N1 Mn1 N2 C14 104.3(5) 2_675 . . . ?
N2 Mn1 N2 C14 141.76(18) 2_675 . . . ?
C14 N2 C12 C12 -173.4(2) . . . 2_675 ?
Mn1 N2 C12 C12 -43.2(2) . . . 2_675 ?
C12 N2 C14 C13 -176.79(17) . . . . ?
Mn1 N2 C14 C13 59.1(2) . . . . ?
C15 C13 C14 N2 -67.0(2) . . . . ?
C11 N1 C15 C13 109.9(2) . . . . ?
Mn1 N1 C15 C13 -60.2(2) . . . . ?
C14 C13 C15 N1 66.3(2) . . . . ?
